data_4086695
loop_
_publ_author_name
'Cybularczyk, Martyna'
'Dranka, Maciej'
'Zachara, Janusz'
'Horeglad, Pawe\/l'

_publ_section_title
;
 Effect of In--CNHCBonds on the Synthesis, Structure, and Reactivity of
 Dialkylindium Alkoxides: How Indium Compares to Gallium
;
_journal_issue 19
_journal_name_full Organometallics
_journal_page_first 3311
_journal_paper_doi 10.1021/acs.organomet.6b00510
_journal_volume 35
_journal_year 2016
_chemical_absolute_configuration ad
_chemical_formula_moiety 'C24 H35 In N2'
_chemical_formula_sum 'C24 H35 In N2'
_chemical_formula_weight 466.36
_chemical_properties_physical air-sensitive
_space_group_crystal_system orthorhombic
_space_group_IT_number 29
_space_group_name_Hall 'P 2c -2ac'
_space_group_name_H-M_alt 'P c a 21'
_symmetry_cell_setting orthorhombic
_symmetry_Int_Tables_number 29
_symmetry_space_group_name_Hall 'P 2c -2ac'
_symmetry_space_group_name_H-M 'P c a 21'
_atom_sites_solution_hydrogens geom
_atom_sites_solution_primary direct
_audit_creation_date 2016-04-25
_audit_creation_method
;
Olex2 1.2-beta
(compiled 2016.02.19 svn.r3266 for OlexSys, GUI svn.r5155)
;
_cell_angle_alpha 90
_cell_angle_beta 90
_cell_angle_gamma 90
_cell_formula_units_Z 8
_cell_length_a 17.8204(7)
_cell_length_b 16.5297(7)
_cell_length_c 16.2443(8)
_cell_measurement_reflns_used 6303
_cell_measurement_temperature 120.0
_cell_measurement_theta_max 30.2430
_cell_measurement_theta_min 3.6940
_cell_volume 4785.0(4)
_computing_cell_refinement
;
CrysAlisPro, Agilent Technologies,
Version 1.171.37.35 (release 13-08-2014 CrysAlis171 .NET)
(compiled Aug 13 2014,18:06:01)
;
_computing_data_collection
;
CrysAlisPro, Agilent Technologies,
Version 1.171.37.35 (release 13-08-2014 CrysAlis171 .NET)
(compiled Aug 13 2014,18:06:01)
;
_computing_data_reduction
;
CrysAlisPro, Agilent Technologies,
Version 1.171.37.35 (release 13-08-2014 CrysAlis171 .NET)
(compiled Aug 13 2014,18:06:01)
;
_computing_molecular_graphics 'Olex2 (Dolomanov et al., 2009)'
_computing_publication_material 'Olex2 (Dolomanov et al., 2009)'
_computing_structure_refinement 'ShelXL (Sheldrick, 2015)'
_computing_structure_solution 'ShelXT (Sheldrick, 2015)'
_diffrn_ambient_temperature 120.0
_diffrn_detector 'CCD plate'
_diffrn_detector_area_resol_mean 10.3347
_diffrn_detector_type Atlas
_diffrn_measured_fraction_theta_full 0.997
_diffrn_measured_fraction_theta_max 0.997
_diffrn_measurement_details
;
  1 omega  -95.00   70.00   1.0000   30.0000
omega____ theta____ kappa____ phi______ frames
    -      -19.4946    0.0000 -150.0000 165

  2 omega  -59.00  -34.00   1.0000   30.0000
omega____ theta____ kappa____ phi______ frames
    -      -19.4946 -179.0000    0.0000 25

  3 omega   67.00   96.00   1.0000   30.0000
omega____ theta____ kappa____ phi______ frames
    -       20.1196  179.0000 -150.0000 29
;
_diffrn_measurement_device 'four-circle diffractometer'
_diffrn_measurement_device_type 'Xcalibur, Atlas, Gemini ultra'
_diffrn_measurement_method '\w scans'
_diffrn_orient_matrix_UB_11 0.0176024000
_diffrn_orient_matrix_UB_12 0.0348075000
_diffrn_orient_matrix_UB_13 -0.0167866000
_diffrn_orient_matrix_UB_21 -0.0155176000
_diffrn_orient_matrix_UB_22 -0.0090227000
_diffrn_orient_matrix_UB_23 -0.0391216000
_diffrn_orient_matrix_UB_31 -0.0321379000
_diffrn_orient_matrix_UB_32 0.0234158000
_diffrn_orient_matrix_UB_33 0.0097608000
_diffrn_radiation_monochromator graphite
_diffrn_radiation_probe x-ray
_diffrn_radiation_type MoK\a
_diffrn_radiation_wavelength 0.71073
_diffrn_reflns_av_R_equivalents 0.0477
_diffrn_reflns_av_unetI/netI 0.0635
_diffrn_reflns_Laue_measured_fraction_full 0.997
_diffrn_reflns_Laue_measured_fraction_max 0.997
_diffrn_reflns_limit_h_max 16
_diffrn_reflns_limit_h_min -21
_diffrn_reflns_limit_k_max 13
_diffrn_reflns_limit_k_min -20
_diffrn_reflns_limit_l_max 17
_diffrn_reflns_limit_l_min -20
_diffrn_reflns_number 22468
_diffrn_reflns_point_group_measured_fraction_full 0.998
_diffrn_reflns_point_group_measured_fraction_max 0.998
_diffrn_reflns_theta_full 25.999
_diffrn_reflns_theta_max 25.999
_diffrn_reflns_theta_min 3.362
_diffrn_source 'Enhance (Mo) X-ray Source'
_exptl_absorpt_coefficient_mu 0.998
_exptl_absorpt_correction_T_max 0.929
_exptl_absorpt_correction_T_min 0.757
_exptl_absorpt_correction_type gaussian
_exptl_absorpt_process_details
;
CrysAlisPro, Agilent Technologies,
Version 1.171.37.35 (release 13-08-2014 CrysAlis171 .NET)
(compiled Aug 13 2014,18:06:01)
Numerical absorption correction based on gaussian integration over
            a multifaceted crystal model
Empirical absorption correction using spherical harmonics,
 implemented in SCALE3 ABSPACK scaling algorithm.
;
_exptl_crystal_colour colourless
_exptl_crystal_colour_primary colourless
_exptl_crystal_density_diffrn 1.295
_exptl_crystal_description block
_exptl_crystal_F_000 1936
_exptl_crystal_size_max 0.3544
_exptl_crystal_size_mid 0.1033
_exptl_crystal_size_min 0.0685
_refine_diff_density_max 1.398
_refine_diff_density_min -0.699
_refine_diff_density_rms 0.079
_refine_ls_abs_structure_details
;
 Flack x determined using 2436 quotients [(I+)-(I-)]/[(I+)+(I-)]
 (Parsons, Flack and Wagner, Acta Cryst. B69 (2013) 249-259).
;
_refine_ls_abs_structure_Flack -0.01(2)
_refine_ls_extinction_method none
_refine_ls_goodness_of_fit_ref 1.049
_refine_ls_hydrogen_treatment constr
_refine_ls_matrix_type full
_refine_ls_number_parameters 506
_refine_ls_number_reflns 8492
_refine_ls_number_restraints 1
_refine_ls_restrained_S_all 1.049
_refine_ls_R_factor_all 0.0534
_refine_ls_R_factor_gt 0.0375
_refine_ls_shift/su_max 0.001
_refine_ls_shift/su_mean 0.000
_refine_ls_structure_factor_coef Fsqd
_refine_ls_weighting_details 'w=1/[\s^2^(Fo^2^)+(0.0300P)^2^] where P=(Fo^2^+2Fc^2^)/3'
_refine_ls_weighting_scheme calc
_refine_ls_wR_factor_gt 0.0724
_refine_ls_wR_factor_ref 0.0814
_reflns_Friedel_coverage 0.927
_reflns_Friedel_fraction_full 0.998
_reflns_Friedel_fraction_max 0.998
_reflns_number_gt 7101
_reflns_number_total 8492
_reflns_threshold_expression 'I > 2\s(I)'
_cod_data_source_file om6b00510_si_003.cif
_cod_data_source_block md232_ph_mc42
_cod_depositor_comments 'Adding full bibliography for 4086693--4086698.cif.'
_cod_database_code 4086695
_shelx_space_group_comment
;
The symmetry employed for this shelxl refinement is uniquely defined
by the following loop, which should always be used as a source of
symmetry information in preference to the above space-group names.
They are only intended as comments.
;
_shelx_shelxl_version_number 2014/7

loop_
_space_group_symop_operation_xyz
'x, y, z'
'-x, -y, z+1/2'
'x+1/2, -y, z'
'-x+1/2, y, z+1/2'

loop_
_atom_site_label
_atom_site_type_symbol
_atom_site_fract_x
_atom_site_fract_y
_atom_site_fract_z
_atom_site_U_iso_or_equiv
_atom_site_adp_type
_atom_site_occupancy
_atom_site_site_symmetry_order
_atom_site_calc_flag
_atom_site_refinement_flags_posn
In1 In 0.82912(2) 0.46903(3) 0.66184(3) 0.02376(12) Uani 1 1 d .
N1 N 0.6862(3) 0.3846(3) 0.5694(4) 0.0264(14) Uani 1 1 d .
N2 N 0.6855(3) 0.5120(3) 0.5399(4) 0.0224(13) Uani 1 1 d .
C1 C 0.7223(3) 0.4543(4) 0.5801(4) 0.0210(14) Uani 1 1 d .
C2 C 0.6193(3) 0.3910(4) 0.5153(5) 0.0336(18) Uani 1 1 d .
H2A H 0.5734 0.3721 0.5438 0.040 Uiso 1 1 calc R
H2B H 0.6260 0.3596 0.4639 0.040 Uiso 1 1 calc R
C3 C 0.6162(4) 0.4819(4) 0.4982(5) 0.0283(16) Uani 1 1 d .
H3A H 0.6176 0.4932 0.4384 0.034 Uiso 1 1 calc R
H3B H 0.5706 0.5067 0.5222 0.034 Uiso 1 1 calc R
C4 C 0.9195(3) 0.4069(5) 0.5947(5) 0.044(2) Uani 1 1 d .
H4A H 0.9679 0.4198 0.6202 0.066 Uiso 1 1 calc GR
H4B H 0.9197 0.4249 0.5372 0.066 Uiso 1 1 calc GR
H4C H 0.9112 0.3483 0.5969 0.066 Uiso 1 1 calc GR
C5 C 0.8563(4) 0.5969(4) 0.6730(5) 0.0428(19) Uani 1 1 d .
H5A H 0.9090 0.6028 0.6894 0.064 Uiso 1 1 calc GR
H5B H 0.8240 0.6217 0.7148 0.064 Uiso 1 1 calc GR
H5C H 0.8483 0.6237 0.6199 0.064 Uiso 1 1 calc GR
C6 C 0.7955(4) 0.4090(4) 0.7770(4) 0.0322(16) Uani 1 1 d .
H6A H 0.7925 0.3505 0.7680 0.048 Uiso 1 1 calc GR
H6B H 0.7464 0.4293 0.7944 0.048 Uiso 1 1 calc GR
H6C H 0.8327 0.4204 0.8199 0.048 Uiso 1 1 calc GR
C7 C 0.7006(3) 0.5974(4) 0.5411(4) 0.0208(14) Uani 1 1 d .
C8 C 0.7357(3) 0.6336(4) 0.4743(4) 0.0262(15) Uani 1 1 d .
C9 C 0.7478(4) 0.7169(4) 0.4772(5) 0.0356(18) Uani 1 1 d .
H9 H 0.7716 0.7428 0.4320 0.043 Uiso 1 1 calc R
C10 C 0.7261(4) 0.7625(4) 0.5435(5) 0.0365(19) Uani 1 1 d .
C11 C 0.6916(4) 0.7250(4) 0.6087(5) 0.0378(19) Uani 1 1 d .
H11 H 0.6768 0.7567 0.6548 0.045 Uiso 1 1 calc R
C12 C 0.6775(3) 0.6420(4) 0.6096(4) 0.0271(15) Uani 1 1 d .
C13 C 0.6412(4) 0.6024(5) 0.6817(4) 0.0421(19) Uani 1 1 d .
H13A H 0.5989 0.5693 0.6628 0.063 Uiso 1 1 calc GR
H13B H 0.6229 0.6439 0.7198 0.063 Uiso 1 1 calc GR
H13C H 0.6778 0.5679 0.7098 0.063 Uiso 1 1 calc GR
C14 C 0.7399(5) 0.8535(4) 0.5458(7) 0.062(3) Uani 1 1 d .
H14A H 0.7796 0.8656 0.5857 0.093 Uiso 1 1 calc GR
H14B H 0.6936 0.8813 0.5620 0.093 Uiso 1 1 calc GR
H14C H 0.7554 0.8721 0.4911 0.093 Uiso 1 1 calc GR
C15 C 0.7597(4) 0.5858(5) 0.3998(5) 0.0410(19) Uani 1 1 d .
H15A H 0.7850 0.5361 0.4175 0.062 Uiso 1 1 calc GR
H15B H 0.7943 0.6183 0.3665 0.062 Uiso 1 1 calc GR
H15C H 0.7155 0.5719 0.3668 0.062 Uiso 1 1 calc GR
C16 C 0.7102(3) 0.3054(4) 0.5967(4) 0.0227(14) Uani 1 1 d .
C17 C 0.6772(3) 0.2735(4) 0.6670(5) 0.0258(14) Uani 1 1 d .
C18 C 0.6980(4) 0.1942(4) 0.6895(4) 0.0310(17) Uani 1 1 d .
H18 H 0.6760 0.1703 0.7369 0.037 Uiso 1 1 calc R
C19 C 0.7494(4) 0.1505(4) 0.6442(4) 0.0302(17) Uani 1 1 d .
C20 C 0.7803(3) 0.1846(4) 0.5742(4) 0.0285(16) Uani 1 1 d .
H20 H 0.8156 0.1544 0.5430 0.034 Uiso 1 1 calc R
C21 C 0.7605(3) 0.2631(4) 0.5483(4) 0.0245(15) Uani 1 1 d .
C22 C 0.6195(4) 0.3182(5) 0.7168(5) 0.043(2) Uani 1 1 d .
H22A H 0.6333 0.3755 0.7202 0.064 Uiso 1 1 calc GR
H22B H 0.6172 0.2952 0.7724 0.064 Uiso 1 1 calc GR
H22C H 0.5703 0.3130 0.6904 0.064 Uiso 1 1 calc GR
C23 C 0.7705(4) 0.0648(4) 0.6691(5) 0.0401(18) Uani 1 1 d .
H23A H 0.7393 0.0261 0.6389 0.060 Uiso 1 1 calc GR
H23B H 0.7624 0.0579 0.7284 0.060 Uiso 1 1 calc GR
H23C H 0.8235 0.0551 0.6562 0.060 Uiso 1 1 calc GR
C24 C 0.7918(4) 0.2958(5) 0.4684(5) 0.0361(18) Uani 1 1 d .
H24A H 0.7531 0.2933 0.4256 0.054 Uiso 1 1 calc GR
H24B H 0.8351 0.2632 0.4516 0.054 Uiso 1 1 calc GR
H24C H 0.8076 0.3521 0.4763 0.054 Uiso 1 1 calc GR
In41 In 0.42315(2) 0.02386(3) 0.32335(3) 0.02471(12) Uani 1 1 d .
N41 N 0.5720(3) -0.0003(3) 0.4384(4) 0.0233(14) Uani 1 1 d .
N42 N 0.5491(3) 0.1276(3) 0.4305(4) 0.0262(13) Uani 1 1 d .
C41 C 0.5261(3) 0.0554(4) 0.4062(4) 0.0228(14) Uani 1 1 d .
C42 C 0.6313(3) 0.0342(4) 0.4910(5) 0.0280(16) Uani 1 1 d .
H42A H 0.6818 0.0180 0.4718 0.034 Uiso 1 1 calc R
H42B H 0.6249 0.0175 0.5491 0.034 Uiso 1 1 calc R
C43 C 0.6187(4) 0.1251(4) 0.4805(5) 0.0332(17) Uani 1 1 d .
H43A H 0.6117 0.1521 0.5343 0.040 Uiso 1 1 calc R
H43B H 0.6612 0.1507 0.4511 0.040 Uiso 1 1 calc R
C44 C 0.3768(4) 0.1385(4) 0.2812(6) 0.047(2) Uani 1 1 d .
H44A H 0.3640 0.1721 0.3288 0.070 Uiso 1 1 calc GR
H44B H 0.3316 0.1284 0.2485 0.070 Uiso 1 1 calc GR
H44C H 0.4140 0.1667 0.2472 0.070 Uiso 1 1 calc GR
C45 C 0.4652(4) -0.0554(5) 0.2246(5) 0.0404(18) Uani 1 1 d .
H45A H 0.5124 -0.0335 0.2030 0.061 Uiso 1 1 calc GR
H45B H 0.4281 -0.0581 0.1802 0.061 Uiso 1 1 calc GR
H45C H 0.4740 -0.1097 0.2466 0.061 Uiso 1 1 calc GR
C46 C 0.3451(4) -0.0424(5) 0.4042(5) 0.0372(19) Uani 1 1 d .
H46A H 0.3670 -0.0948 0.4188 0.056 Uiso 1 1 calc GR
H46B H 0.2975 -0.0509 0.3753 0.056 Uiso 1 1 calc GR
H46C H 0.3362 -0.0108 0.4543 0.056 Uiso 1 1 calc GR
C47 C 0.5199(3) 0.2063(4) 0.4083(4) 0.0220(14) Uani 1 1 d .
C48 C 0.5441(3) 0.2419(4) 0.3357(5) 0.0268(15) Uani 1 1 d .
C49 C 0.5222(3) 0.3218(4) 0.3201(5) 0.0283(14) Uani 1 1 d .
H49 H 0.5386 0.3472 0.2708 0.034 Uiso 1 1 calc R
C50 C 0.4768(3) 0.3653(4) 0.3750(4) 0.0276(16) Uani 1 1 d .
C51 C 0.4514(3) 0.3252(4) 0.4455(4) 0.0281(16) Uani 1 1 d .
H51 H 0.4188 0.3530 0.4822 0.034 Uiso 1 1 calc R
C52 C 0.4722(3) 0.2458(4) 0.4641(4) 0.0250(15) Uani 1 1 d .
C53 C 0.5938(4) 0.1973(5) 0.2755(5) 0.0404(19) Uani 1 1 d .
H53A H 0.6395 0.1794 0.3037 0.061 Uiso 1 1 calc GR
H53B H 0.6072 0.2335 0.2301 0.061 Uiso 1 1 calc GR
H53C H 0.5669 0.1502 0.2538 0.061 Uiso 1 1 calc GR
C54 C 0.4591(4) 0.4530(4) 0.3597(5) 0.0369(19) Uani 1 1 d .
H54A H 0.4129 0.4573 0.3273 0.055 Uiso 1 1 calc GR
H54B H 0.5006 0.4781 0.3294 0.055 Uiso 1 1 calc GR
H54C H 0.4524 0.4808 0.4125 0.055 Uiso 1 1 calc GR
C55 C 0.4462(4) 0.2053(5) 0.5422(5) 0.043(2) Uani 1 1 d .
H55A H 0.4200 0.1549 0.5285 0.065 Uiso 1 1 calc GR
H55B H 0.4119 0.2415 0.5718 0.065 Uiso 1 1 calc GR
H55C H 0.4897 0.1933 0.5770 0.065 Uiso 1 1 calc GR
C56 C 0.5644(3) -0.0868(4) 0.4266(4) 0.0213(14) Uani 1 1 d .
C57 C 0.6009(3) -0.1240(4) 0.3610(4) 0.0266(15) Uani 1 1 d .
C58 C 0.5910(4) -0.2071(4) 0.3503(5) 0.0350(19) Uani 1 1 d .
H58 H 0.6149 -0.2336 0.3054 0.042 Uiso 1 1 calc R
C59 C 0.5471(4) -0.2517(4) 0.4041(5) 0.0289(16) Uani 1 1 d .
C60 C 0.5140(3) -0.2141(4) 0.4703(4) 0.0290(16) Uani 1 1 d .
H60 H 0.4849 -0.2453 0.5077 0.035 Uiso 1 1 calc R
C61 C 0.5223(3) -0.1303(4) 0.4841(4) 0.0246(15) Uani 1 1 d .
C62 C 0.6506(4) -0.0770(4) 0.3029(5) 0.0403(19) Uani 1 1 d .
H62A H 0.6262 -0.0258 0.2885 0.060 Uiso 1 1 calc GR
H62B H 0.6591 -0.1088 0.2529 0.060 Uiso 1 1 calc GR
H62C H 0.6988 -0.0659 0.3297 0.060 Uiso 1 1 calc GR
C63 C 0.5361(4) -0.3415(4) 0.3901(5) 0.043(2) Uani 1 1 d .
H63A H 0.5262 -0.3682 0.4428 0.065 Uiso 1 1 calc GR
H63B H 0.5816 -0.3644 0.3654 0.065 Uiso 1 1 calc GR
H63C H 0.4935 -0.3500 0.3530 0.065 Uiso 1 1 calc GR
C64 C 0.4881(4) -0.0912(5) 0.5578(5) 0.0376(18) Uani 1 1 d .
H64A H 0.5271 -0.0817 0.5993 0.056 Uiso 1 1 calc GR
H64B H 0.4494 -0.1267 0.5808 0.056 Uiso 1 1 calc GR
H64C H 0.4655 -0.0395 0.5418 0.056 Uiso 1 1 calc GR

loop_
_atom_site_aniso_label
_atom_site_aniso_U_11
_atom_site_aniso_U_22
_atom_site_aniso_U_33
_atom_site_aniso_U_23
_atom_site_aniso_U_13
_atom_site_aniso_U_12
In1 0.0229(2) 0.0277(3) 0.0207(2) 0.0026(3) -0.00417(19) -0.00070(19)
N1 0.027(3) 0.016(3) 0.036(4) 0.005(3) -0.012(2) 0.000(2)
N2 0.026(3) 0.016(3) 0.025(4) -0.004(2) -0.007(3) 0.005(2)
C1 0.023(3) 0.017(3) 0.024(4) 0.001(3) 0.002(3) -0.001(3)
C2 0.027(3) 0.024(4) 0.050(5) 0.006(3) -0.024(3) -0.002(3)
C3 0.024(3) 0.029(4) 0.032(4) 0.002(3) -0.004(3) 0.001(3)
C4 0.028(4) 0.074(6) 0.030(4) 0.001(4) 0.001(3) 0.006(4)
C5 0.052(4) 0.033(4) 0.044(5) 0.011(4) -0.009(4) -0.005(3)
C6 0.043(4) 0.033(4) 0.020(4) 0.000(3) -0.002(3) 0.005(3)
C7 0.020(3) 0.017(4) 0.026(4) -0.002(3) -0.004(3) 0.004(3)
C8 0.030(3) 0.027(4) 0.021(4) 0.005(3) -0.011(3) -0.004(3)
C9 0.036(4) 0.036(4) 0.035(5) 0.014(4) -0.012(3) -0.009(3)
C10 0.039(4) 0.016(4) 0.054(5) -0.002(4) -0.021(4) 0.007(3)
C11 0.040(4) 0.028(4) 0.045(5) -0.019(4) -0.009(4) 0.010(3)
C12 0.029(3) 0.025(4) 0.027(4) -0.004(3) -0.003(3) 0.010(3)
C13 0.043(4) 0.052(5) 0.031(5) -0.010(4) 0.008(3) 0.002(4)
C14 0.061(5) 0.019(4) 0.105(9) -0.006(5) -0.026(5) 0.004(4)
C15 0.044(4) 0.049(5) 0.030(5) -0.005(4) 0.007(3) -0.013(4)
C16 0.029(3) 0.014(3) 0.025(4) 0.003(3) -0.011(3) -0.002(3)
C17 0.028(3) 0.023(3) 0.027(4) 0.000(4) -0.002(3) -0.004(3)
C18 0.036(4) 0.027(4) 0.030(4) 0.012(3) -0.011(3) -0.009(3)
C19 0.036(3) 0.020(3) 0.035(5) 0.008(3) -0.020(3) -0.004(3)
C20 0.030(3) 0.023(4) 0.033(4) -0.002(3) -0.012(3) 0.003(3)
C21 0.031(3) 0.022(4) 0.020(4) 0.004(3) -0.009(3) -0.007(3)
C22 0.040(4) 0.041(5) 0.047(5) 0.002(4) 0.010(4) 0.007(4)
C23 0.053(4) 0.022(4) 0.046(5) 0.010(4) -0.019(4) 0.002(3)
C24 0.044(4) 0.032(4) 0.032(4) 0.003(3) -0.003(3) 0.001(3)
In41 0.0243(2) 0.0238(2) 0.0261(3) 0.0062(3) -0.0056(2) -0.00343(18)
N41 0.021(3) 0.019(3) 0.029(4) 0.004(2) -0.010(3) -0.001(2)
N42 0.023(3) 0.016(3) 0.039(4) -0.002(3) -0.010(3) 0.002(2)
C41 0.025(3) 0.020(4) 0.023(4) 0.004(3) 0.000(3) 0.000(3)
C42 0.025(3) 0.026(4) 0.032(4) 0.000(3) -0.014(3) -0.002(3)
C43 0.029(3) 0.021(4) 0.050(5) 0.003(3) -0.013(3) 0.002(3)
C44 0.040(4) 0.031(4) 0.069(6) 0.015(4) -0.019(4) -0.004(3)
C45 0.046(4) 0.045(5) 0.030(4) 0.001(4) 0.001(3) 0.000(4)
C46 0.030(4) 0.045(5) 0.037(5) 0.011(4) 0.002(3) -0.007(3)
C47 0.026(3) 0.012(3) 0.028(4) -0.002(3) -0.008(3) -0.008(3)
C48 0.026(3) 0.021(3) 0.033(4) -0.003(3) -0.004(3) 0.000(3)
C49 0.026(3) 0.025(3) 0.034(4) 0.007(4) -0.007(3) -0.009(3)
C50 0.026(3) 0.020(4) 0.037(4) 0.003(3) -0.013(3) -0.008(3)
C51 0.023(3) 0.026(4) 0.036(4) -0.001(3) -0.003(3) 0.005(3)
C52 0.022(3) 0.024(4) 0.029(4) 0.002(3) -0.003(3) -0.002(3)
C53 0.046(4) 0.034(5) 0.042(5) 0.005(4) 0.017(4) 0.003(4)
C54 0.042(4) 0.021(4) 0.047(5) -0.001(3) -0.020(3) 0.001(3)
C55 0.043(4) 0.042(5) 0.045(5) 0.014(4) 0.007(4) 0.008(4)
C56 0.025(3) 0.015(3) 0.024(4) 0.009(3) -0.003(3) -0.003(3)
C57 0.023(3) 0.025(4) 0.032(4) 0.007(3) -0.005(3) -0.001(3)
C58 0.033(4) 0.028(4) 0.043(5) 0.004(3) 0.003(3) 0.005(3)
C59 0.035(4) 0.015(4) 0.036(4) 0.002(3) -0.009(3) -0.003(3)
C60 0.030(3) 0.023(4) 0.034(4) 0.014(3) -0.003(3) -0.008(3)
C61 0.024(3) 0.022(4) 0.027(4) 0.003(3) -0.005(3) 0.002(3)
C62 0.045(4) 0.033(4) 0.043(5) 0.008(4) 0.013(3) -0.003(3)
C63 0.045(4) 0.020(4) 0.064(6) 0.009(4) -0.006(4) -0.001(3)
C64 0.044(4) 0.037(5) 0.032(4) 0.002(4) 0.004(3) -0.008(3)

loop_
_atom_type_symbol
_atom_type_description
_atom_type_scat_dispersion_real
_atom_type_scat_dispersion_imag
_atom_type_scat_source
C C 0.0033 0.0016 'International Tables Vol C Tables 4.2.6.8 and 6.1.1.4'
H H 0.0000 0.0000 'International Tables Vol C Tables 4.2.6.8 and 6.1.1.4'
N N 0.0061 0.0033 'International Tables Vol C Tables 4.2.6.8 and 6.1.1.4'
In In -0.7276 1.3100 'International Tables Vol C Tables 4.2.6.8 and 6.1.1.4'

loop_
_exptl_crystal_face_index_h
_exptl_crystal_face_index_k
_exptl_crystal_face_index_l
_exptl_crystal_face_perp_dist
1 0 0 0.0082
0 -1 0 0.0667
0 0 1 0.1696
0 1 0 0.0366
-1 0 0 0.0603
0 0 -1 0.1845

loop_
_geom_angle_atom_site_label_1
_geom_angle_atom_site_label_2
_geom_angle_atom_site_label_3
_geom_angle
C4 In1 C1 105.4(2)
C4 In1 C6 114.2(3)
C5 In1 C1 109.3(2)
C5 In1 C4 109.4(3)
C5 In1 C6 115.3(3)
C6 In1 C1 102.4(2)
C1 N1 C2 113.8(5)
C1 N1 C16 127.0(5)
C16 N1 C2 118.8(5)
C1 N2 C3 113.1(5)
C1 N2 C7 127.3(6)
C7 N2 C3 119.2(5)
N1 C1 In1 123.9(4)
N2 C1 In1 127.4(5)
N2 C1 N1 108.6(5)
N1 C2 H2A 111.4
N1 C2 H2B 111.4
N1 C2 C3 101.9(5)
H2A C2 H2B 109.3
C3 C2 H2A 111.4
C3 C2 H2B 111.4
N2 C3 C2 102.5(5)
N2 C3 H3A 111.3
N2 C3 H3B 111.3
C2 C3 H3A 111.3
C2 C3 H3B 111.3
H3A C3 H3B 109.2
In1 C4 H4A 109.5
In1 C4 H4B 109.5
In1 C4 H4C 109.5
H4A C4 H4B 109.5
H4A C4 H4C 109.5
H4B C4 H4C 109.5
In1 C5 H5A 109.5
In1 C5 H5B 109.5
In1 C5 H5C 109.5
H5A C5 H5B 109.5
H5A C5 H5C 109.5
H5B C5 H5C 109.5
In1 C6 H6A 109.5
In1 C6 H6B 109.5
In1 C6 H6C 109.5
H6A C6 H6B 109.5
H6A C6 H6C 109.5
H6B C6 H6C 109.5
C8 C7 N2 119.8(6)
C8 C7 C12 121.9(6)
C12 C7 N2 118.3(6)
C7 C8 C9 117.9(6)
C7 C8 C15 122.0(6)
C9 C8 C15 120.1(6)
C8 C9 H9 119.1
C10 C9 C8 121.7(7)
C10 C9 H9 119.1
C9 C10 C11 119.1(7)
C9 C10 C14 121.0(8)
C11 C10 C14 119.9(8)
C10 C11 H11 118.9
C10 C11 C12 122.2(7)
C12 C11 H11 118.9
C7 C12 C13 121.4(6)
C11 C12 C7 117.3(7)
C11 C12 C13 121.3(7)
C12 C13 H13A 109.5
C12 C13 H13B 109.5
C12 C13 H13C 109.5
H13A C13 H13B 109.5
H13A C13 H13C 109.5
H13B C13 H13C 109.5
C10 C14 H14A 109.5
C10 C14 H14B 109.5
C10 C14 H14C 109.5
H14A C14 H14B 109.5
H14A C14 H14C 109.5
H14B C14 H14C 109.5
C8 C15 H15A 109.5
C8 C15 H15B 109.5
C8 C15 H15C 109.5
H15A C15 H15B 109.5
H15A C15 H15C 109.5
H15B C15 H15C 109.5
C17 C16 N1 118.1(6)
C21 C16 N1 118.4(6)
C21 C16 C17 123.3(6)
C16 C17 C18 117.1(6)
C16 C17 C22 123.1(6)
C18 C17 C22 119.8(7)
C17 C18 H18 119.2
C19 C18 C17 121.5(7)
C19 C18 H18 119.2
C18 C19 C20 119.3(6)
C18 C19 C23 120.7(6)
C20 C19 C23 120.0(6)
C19 C20 H20 119.3
C19 C20 C21 121.4(6)
C21 C20 H20 119.3
C16 C21 C20 117.3(6)
C16 C21 C24 123.1(6)
C20 C21 C24 119.6(6)
C17 C22 H22A 109.5
C17 C22 H22B 109.5
C17 C22 H22C 109.5
H22A C22 H22B 109.5
H22A C22 H22C 109.5
H22B C22 H22C 109.5
C19 C23 H23A 109.5
C19 C23 H23B 109.5
C19 C23 H23C 109.5
H23A C23 H23B 109.5
H23A C23 H23C 109.5
H23B C23 H23C 109.5
C21 C24 H24A 109.5
C21 C24 H24B 109.5
C21 C24 H24C 109.5
H24A C24 H24B 109.5
H24A C24 H24C 109.5
H24B C24 H24C 109.5
C44 In41 C41 106.6(3)
C44 In41 C45 114.7(3)
C44 In41 C46 112.4(3)
C45 In41 C41 106.6(3)
C45 In41 C46 110.7(3)
C46 In41 C41 105.3(3)
C41 N41 C42 113.6(5)
C41 N41 C56 124.7(6)
C56 N41 C42 121.7(5)
C41 N42 C43 113.4(5)
C41 N42 C47 128.7(5)
C47 N42 C43 117.6(5)
N41 C41 In41 123.6(5)
N42 C41 In41 128.1(4)
N42 C41 N41 108.3(6)
N41 C42 H42A 111.3
N41 C42 H42B 111.3
N41 C42 C43 102.1(5)
H42A C42 H42B 109.2
C43 C42 H42A 111.3
C43 C42 H42B 111.3
N42 C43 C42 102.2(5)
N42 C43 H43A 111.3
N42 C43 H43B 111.3
C42 C43 H43A 111.3
C42 C43 H43B 111.3
H43A C43 H43B 109.2
In41 C44 H44A 109.5
In41 C44 H44B 109.5
In41 C44 H44C 109.5
H44A C44 H44B 109.5
H44A C44 H44C 109.5
H44B C44 H44C 109.5
In41 C45 H45A 109.5
In41 C45 H45B 109.5
In41 C45 H45C 109.5
H45A C45 H45B 109.5
H45A C45 H45C 109.5
H45B C45 H45C 109.5
In41 C46 H46A 109.5
In41 C46 H46B 109.5
In41 C46 H46C 109.5
H46A C46 H46B 109.5
H46A C46 H46C 109.5
H46B C46 H46C 109.5
C48 C47 N42 118.8(6)
C48 C47 C52 122.7(6)
C52 C47 N42 118.4(6)
C47 C48 C49 117.9(6)
C47 C48 C53 121.7(6)
C49 C48 C53 120.4(7)
C48 C49 H49 119.0
C48 C49 C50 121.9(7)
C50 C49 H49 119.0
C49 C50 C54 120.7(6)
C51 C50 C49 117.7(6)
C51 C50 C54 121.6(7)
C50 C51 H51 118.8
C52 C51 C50 122.4(6)
C52 C51 H51 118.8
C47 C52 C55 121.5(6)
C51 C52 C47 117.3(6)
C51 C52 C55 121.1(6)
C48 C53 H53A 109.5
C48 C53 H53B 109.5
C48 C53 H53C 109.5
H53A C53 H53B 109.5
H53A C53 H53C 109.5
H53B C53 H53C 109.5
C50 C54 H54A 109.5
C50 C54 H54B 109.5
C50 C54 H54C 109.5
H54A C54 H54B 109.5
H54A C54 H54C 109.5
H54B C54 H54C 109.5
C52 C55 H55A 109.5
C52 C55 H55B 109.5
C52 C55 H55C 109.5
H55A C55 H55B 109.5
H55A C55 H55C 109.5
H55B C55 H55C 109.5
C57 C56 N41 119.6(6)
C57 C56 C61 122.4(6)
C61 C56 N41 118.0(6)
C56 C57 C58 118.2(6)
C56 C57 C62 121.7(6)
C58 C57 C62 120.1(6)
C57 C58 H58 119.5
C59 C58 C57 121.0(7)
C59 C58 H58 119.5
C58 C59 C63 120.0(7)
C60 C59 C58 119.8(6)
C60 C59 C63 120.3(6)
C59 C60 H60 119.3
C59 C60 C61 121.4(6)
C61 C60 H60 119.3
C56 C61 C60 117.1(6)
C56 C61 C64 122.2(6)
C60 C61 C64 120.7(6)
C57 C62 H62A 109.5
C57 C62 H62B 109.5
C57 C62 H62C 109.5
H62A C62 H62B 109.5
H62A C62 H62C 109.5
H62B C62 H62C 109.5
C59 C63 H63A 109.5
C59 C63 H63B 109.5
C59 C63 H63C 109.5
H63A C63 H63B 109.5
H63A C63 H63C 109.5
H63B C63 H63C 109.5
C61 C64 H64A 109.5
C61 C64 H64B 109.5
C61 C64 H64C 109.5
H64A C64 H64B 109.5
H64A C64 H64C 109.5
H64B C64 H64C 109.5

loop_
_geom_bond_atom_site_label_1
_geom_bond_atom_site_label_2
_geom_bond_distance
In1 C1 2.334(6)
In1 C4 2.199(7)
In1 C5 2.176(7)
In1 C6 2.201(7)
N1 C1 1.331(8)
N1 C2 1.486(8)
N1 C16 1.445(8)
N2 C1 1.329(8)
N2 C3 1.493(8)
N2 C7 1.437(8)
C2 H2A 0.9900
C2 H2B 0.9900
C2 C3 1.530(9)
C3 H3A 0.9900
C3 H3B 0.9900
C4 H4A 0.9800
C4 H4B 0.9800
C4 H4C 0.9800
C5 H5A 0.9800
C5 H5B 0.9800
C5 H5C 0.9800
C6 H6A 0.9800
C6 H6B 0.9800
C6 H6C 0.9800
C7 C8 1.388(9)
C7 C12 1.399(9)
C8 C9 1.395(9)
C8 C15 1.507(9)
C9 H9 0.9500
C9 C10 1.370(10)
C10 C11 1.373(11)
C10 C14 1.526(9)
C11 H11 0.9500
C11 C12 1.394(10)
C12 C13 1.490(9)
C13 H13A 0.9800
C13 H13B 0.9800
C13 H13C 0.9800
C14 H14A 0.9800
C14 H14B 0.9800
C14 H14C 0.9800
C15 H15A 0.9800
C15 H15B 0.9800
C15 H15C 0.9800
C16 C17 1.389(9)
C16 C21 1.383(9)
C17 C18 1.410(9)
C17 C22 1.503(9)
C18 H18 0.9500
C18 C19 1.380(10)
C19 C20 1.383(9)
C19 C23 1.520(8)
C20 H20 0.9500
C20 C21 1.409(9)
C21 C24 1.512(9)
C22 H22A 0.9800
C22 H22B 0.9800
C22 H22C 0.9800
C23 H23A 0.9800
C23 H23B 0.9800
C23 H23C 0.9800
C24 H24A 0.9800
C24 H24B 0.9800
C24 H24C 0.9800
In41 C41 2.334(6)
In41 C44 2.178(7)
In41 C45 2.203(7)
In41 C46 2.203(7)
N41 C41 1.338(8)
N41 C42 1.473(8)
N41 C56 1.450(8)
N42 C41 1.323(8)
N42 C43 1.483(8)
N42 C47 1.446(8)
C42 H42A 0.9900
C42 H42B 0.9900
C42 C43 1.528(9)
C43 H43A 0.9900
C43 H43B 0.9900
C44 H44A 0.9800
C44 H44B 0.9800
C44 H44C 0.9800
C45 H45A 0.9800
C45 H45B 0.9800
C45 H45C 0.9800
C46 H46A 0.9800
C46 H46B 0.9800
C46 H46C 0.9800
C47 C48 1.387(9)
C47 C52 1.404(9)
C48 C49 1.400(8)
C48 C53 1.510(9)
C49 H49 0.9500
C49 C50 1.403(10)
C50 C51 1.399(9)
C50 C54 1.505(9)
C51 H51 0.9500
C51 C52 1.396(9)
C52 C55 1.507(9)
C53 H53A 0.9800
C53 H53B 0.9800
C53 H53C 0.9800
C54 H54A 0.9800
C54 H54B 0.9800
C54 H54C 0.9800
C55 H55A 0.9800
C55 H55B 0.9800
C55 H55C 0.9800
C56 C57 1.389(10)
C56 C61 1.398(9)
C57 C58 1.397(9)
C57 C62 1.510(9)
C58 H58 0.9500
C58 C59 1.385(9)
C59 C60 1.376(10)
C59 C63 1.515(9)
C60 H60 0.9500
C60 C61 1.410(9)
C61 C64 1.491(9)
C62 H62A 0.9800
C62 H62B 0.9800
C62 H62C 0.9800
C63 H63A 0.9800
C63 H63B 0.9800
C63 H63C 0.9800
C64 H64A 0.9800
C64 H64B 0.9800
C64 H64C 0.9800

loop_
_geom_torsion_atom_site_label_1
_geom_torsion_atom_site_label_2
_geom_torsion_atom_site_label_3
_geom_torsion_atom_site_label_4
_geom_torsion
N1 C2 C3 N2 4.3(7)
N1 C16 C17 C18 176.1(5)
N1 C16 C17 C22 -1.4(10)
N1 C16 C21 C20 -177.2(5)
N1 C16 C21 C24 0.2(9)
N2 C7 C8 C9 178.5(5)
N2 C7 C8 C15 -0.8(9)
N2 C7 C12 C11 -178.8(5)
N2 C7 C12 C13 2.7(9)
C1 N1 C2 C3 -4.1(8)
C1 N1 C16 C17 101.7(8)
C1 N1 C16 C21 -82.8(9)
C1 N2 C3 C2 -3.7(8)
C1 N2 C7 C8 104.3(8)
C1 N2 C7 C12 -77.3(9)
C2 N1 C1 In1 179.3(5)
C2 N1 C1 N2 1.9(8)
C2 N1 C16 C17 -86.1(8)
C2 N1 C16 C21 89.3(8)
C3 N2 C1 In1 -175.9(5)
C3 N2 C1 N1 1.3(8)
C3 N2 C7 C8 -83.8(8)
C3 N2 C7 C12 94.6(8)
C7 N2 C1 In1 -3.6(10)
C7 N2 C1 N1 173.7(6)
C7 N2 C3 C2 -176.8(6)
C7 C8 C9 C10 0.1(10)
C8 C7 C12 C11 -0.4(9)
C8 C7 C12 C13 -178.9(6)
C8 C9 C10 C11 -0.1(10)
C8 C9 C10 C14 179.9(6)
C9 C10 C11 C12 -0.2(10)
C10 C11 C12 C7 0.5(10)
C10 C11 C12 C13 178.9(6)
C12 C7 C8 C9 0.2(9)
C12 C7 C8 C15 -179.1(6)
C14 C10 C11 C12 179.8(6)
C15 C8 C9 C10 179.4(6)
C16 N1 C1 In1 -8.2(10)
C16 N1 C1 N2 174.5(6)
C16 N1 C2 C3 -177.3(6)
C16 C17 C18 C19 0.7(10)
C17 C16 C21 C20 -2.0(9)
C17 C16 C21 C24 175.4(6)
C17 C18 C19 C20 -1.2(10)
C17 C18 C19 C23 -179.6(6)
C18 C19 C20 C21 0.1(10)
C19 C20 C21 C16 1.5(9)
C19 C20 C21 C24 -176.0(6)
C21 C16 C17 C18 0.9(9)
C21 C16 C17 C22 -176.6(6)
C22 C17 C18 C19 178.4(6)
C23 C19 C20 C21 178.5(6)
N41 C42 C43 N42 5.8(7)
N41 C56 C57 C58 -178.6(6)
N41 C56 C57 C62 2.1(9)
N41 C56 C61 C60 178.5(5)
N41 C56 C61 C64 -2.5(9)
N42 C47 C48 C49 -172.6(5)
N42 C47 C48 C53 6.2(9)
N42 C47 C52 C51 173.1(5)
N42 C47 C52 C55 -5.1(9)
C41 N41 C42 C43 -4.8(8)
C41 N41 C56 C57 90.7(8)
C41 N41 C56 C61 -91.5(8)
C41 N42 C43 C42 -5.8(8)
C41 N42 C47 C48 -83.6(9)
C41 N42 C47 C52 100.7(8)
C42 N41 C41 In41 -177.8(5)
C42 N41 C41 N42 1.3(8)
C42 N41 C56 C57 -91.6(8)
C42 N41 C56 C61 86.2(8)
C43 N42 C41 In41 -177.8(5)
C43 N42 C41 N41 3.1(8)
C43 N42 C47 C48 89.6(8)
C43 N42 C47 C52 -86.0(7)
C47 N42 C41 In41 -4.4(10)
C47 N42 C41 N41 176.5(6)
C47 N42 C43 C42 179.9(6)
C47 C48 C49 C50 -0.5(9)
C48 C47 C52 C51 -2.4(9)
C48 C47 C52 C55 179.4(6)
C48 C49 C50 C51 -2.2(9)
C48 C49 C50 C54 175.2(6)
C49 C50 C51 C52 2.7(10)
C50 C51 C52 C47 -0.5(10)
C50 C51 C52 C55 177.7(6)
C52 C47 C48 C49 2.8(9)
C52 C47 C48 C53 -178.4(6)
C53 C48 C49 C50 -179.3(6)
C54 C50 C51 C52 -174.7(6)
C56 N41 C41 In41 0.0(9)
C56 N41 C41 N42 179.2(6)
C56 N41 C42 C43 177.3(6)
C56 C57 C58 C59 -0.9(10)
C57 C56 C61 C60 -3.8(9)
C57 C56 C61 C64 175.2(6)
C57 C58 C59 C60 -1.6(10)
C57 C58 C59 C63 178.8(6)
C58 C59 C60 C61 1.5(10)
C59 C60 C61 C56 1.2(9)
C59 C60 C61 C64 -177.9(6)
C61 C56 C57 C58 3.7(10)
C61 C56 C57 C62 -175.6(6)
C62 C57 C58 C59 178.4(6)
C63 C59 C60 C61 -179.0(6)
